data_7214724
loop_
_publ_author_name
'Qin, Jie'
'Qin, Na'
'Geng, Cui-Hong'
'Ma, Jian-Ping'
'Liu, Qi-Kui'
'Wu, Dan'
'Zhao, Chao-Wei'
'Dong, Yu-Bin'

_publ_section_title
;
 Coordination polymer-templated photoinduced [2 + 2] dimerization of
 pyridine-based derivative
;
_journal_issue 24
_journal_name_full CrystEngComm
_journal_page_first 8499
_journal_paper_doi 10.1039/c2ce25561h
_journal_volume 14
_journal_year 2012
_chemical_formula_sum 'C30 H24 Co N4 O8'
_chemical_formula_weight 627.46
_chemical_name_systematic
;
?
;
_space_group_IT_number 2
_symmetry_cell_setting triclinic
_symmetry_space_group_name_Hall '-P 1'
_symmetry_space_group_name_H-M 'P -1'
_atom_sites_solution_hydrogens geom
_atom_sites_solution_primary direct
_atom_sites_solution_secondary difmap
_audit_creation_method SHELXL-97
_cell_angle_alpha 108.832(2)
_cell_angle_beta 104.851(2)
_cell_angle_gamma 107.612(2)
_cell_formula_units_Z 1
_cell_length_a 8.3646(15)
_cell_length_b 9.7689(18)
_cell_length_c 9.8696(18)
_cell_measurement_reflns_used 2666
_cell_measurement_temperature 298(2)
_cell_measurement_theta_max 28.129
_cell_measurement_theta_min 2.371
_cell_volume 669.2(2)
_computing_cell_refinement 'Bruker SMART'
_computing_data_collection 'Bruker SMART'
_computing_data_reduction 'Bruker SAINT'
_computing_molecular_graphics 'Bruker SHELXTL'
_computing_publication_material 'Bruker SHELXTL'
_computing_structure_refinement 'SHELXL-97 (Sheldrick, 1997)'
_computing_structure_solution 'SHELXS-97 (Sheldrick, 1990)'
_diffrn_ambient_temperature 298(2)
_diffrn_measured_fraction_theta_full 0.983
_diffrn_measured_fraction_theta_max 0.983
_diffrn_measurement_device_type 'CCD area detector'
_diffrn_measurement_method 'phi and omega scans'
_diffrn_radiation_monochromator graphite
_diffrn_radiation_source 'fine-focus sealed tube'
_diffrn_radiation_type MoK\a
_diffrn_radiation_wavelength 0.71073
_diffrn_reflns_av_R_equivalents 0.0203
_diffrn_reflns_av_sigmaI/netI 0.0381
_diffrn_reflns_limit_h_max 9
_diffrn_reflns_limit_h_min -10
_diffrn_reflns_limit_k_max 10
_diffrn_reflns_limit_k_min -11
_diffrn_reflns_limit_l_max 11
_diffrn_reflns_limit_l_min -8
_diffrn_reflns_number 3539
_diffrn_reflns_theta_full 25.50
_diffrn_reflns_theta_max 25.50
_diffrn_reflns_theta_min 2.43
_exptl_absorpt_coefficient_mu 0.704
_exptl_absorpt_correction_T_max 0.9141
_exptl_absorpt_correction_T_min 0.8220
_exptl_absorpt_correction_type multi-scan
_exptl_absorpt_process_details sadabs
_exptl_crystal_colour red
_exptl_crystal_density_diffrn 1.557
_exptl_crystal_density_method 'not measured'
_exptl_crystal_description block
_exptl_crystal_F_000 323
_exptl_crystal_size_max 0.29
_exptl_crystal_size_mid 0.27
_exptl_crystal_size_min 0.13
_refine_diff_density_max 0.597
_refine_diff_density_min -0.489
_refine_diff_density_rms 0.084
_refine_ls_extinction_method none
_refine_ls_goodness_of_fit_ref 1.087
_refine_ls_hydrogen_treatment constr
_refine_ls_matrix_type full
_refine_ls_number_parameters 196
_refine_ls_number_reflns 2449
_refine_ls_number_restraints 0
_refine_ls_restrained_S_all 1.087
_refine_ls_R_factor_all 0.0383
_refine_ls_R_factor_gt 0.0369
_refine_ls_shift/su_max 0.000
_refine_ls_shift/su_mean 0.000
_refine_ls_structure_factor_coef Fsqd
_refine_ls_weighting_details 'calc w=1/[\s^2^(Fo^2^)+(0.0509P)^2^+0.3476P] where P=(Fo^2^+2Fc^2^)/3'
_refine_ls_weighting_scheme calc
_refine_ls_wR_factor_gt 0.0981
_refine_ls_wR_factor_ref 0.0995
_reflns_number_gt 2331
_reflns_number_total 2449
_reflns_threshold_expression >2sigma(I)
_cod_data_source_file c2ce25561h.txt
_cod_data_source_block 2
_cod_depositor_comments
;
The following automatic conversions were performed:

'_symmetry_cell_setting' value 'Triclinic' changed to 'triclinic'
according to
/usr/data/users/saulius/automatic-downloads/retrospective/RSC/lib/dictionaries/cif_core.dic
dictionary named 'cif_core.dic' version 2.4.2 from 2011-04-26.

Automatic conversion script
Id: cif_fix_values 2281 2013-09-26 08:29:07Z andrius 
;
_cod_original_sg_symbol_H-M P-1
_cod_database_code 7214724

loop_
_symmetry_equiv_pos_as_xyz
'x, y, z'
'-x, -y, -z'

loop_
_atom_site_label
_atom_site_type_symbol
_atom_site_fract_x
_atom_site_fract_y
_atom_site_fract_z
_atom_site_U_iso_or_equiv
_atom_site_adp_type
_atom_site_occupancy
_atom_site_symmetry_multiplicity
_atom_site_calc_flag
_atom_site_refinement_flags
C1 C 0.7516(3) -0.0213(3) 0.3673(2) 0.0282(4) Uani 1 1 d .
C2 C 0.6068(3) -0.0072(3) 0.2651(3) 0.0313(5) Uani 1 1 d .
H2 H 0.5546 -0.0756 0.1595 0.038 Uiso 1 1 calc R
C3 C 0.5450(3) 0.1032(3) 0.3192(2) 0.0281(4) Uani 1 1 d .
C4 C 0.4014(3) 0.1232(3) 0.2070(2) 0.0309(5) Uani 1 1 d .
C5 C 0.6164(3) 0.2055(2) 0.4831(2) 0.0280(4) Uani 1 1 d .
C6 C 0.7498(3) 0.1857(2) 0.5837(2) 0.0276(4) Uani 1 1 d .
C7 C 0.8220(3) 0.2783(3) 0.7446(3) 0.0345(5) Uani 1 1 d .
H7 H 0.9100 0.2638 0.8108 0.041 Uiso 1 1 calc R
C8 C 0.7612(4) 0.3908(3) 0.8035(3) 0.0417(6) Uani 1 1 d .
H8 H 0.8080 0.4522 0.9105 0.050 Uiso 1 1 calc R
C9 C 0.6305(3) 0.4145(3) 0.7055(3) 0.0436(6) Uani 1 1 d .
H9 H 0.5913 0.4917 0.7470 0.052 Uiso 1 1 calc R
C10 C 0.5601(3) 0.3240(3) 0.5483(3) 0.0369(5) Uani 1 1 d .
H10 H 0.4736 0.3410 0.4833 0.044 Uiso 1 1 calc R
H4A H -0.1637 -0.1641 0.1278 0.044 Uiso 1 1 d R
H4B H -0.2571 -0.2134 -0.0227 0.044 Uiso 1 1 d R
C11 C 0.1016(3) -0.2662(3) -0.1638(3) 0.0327(5) Uani 1 1 d .
H11 H 0.1697 -0.2404 -0.0613 0.039 Uiso 1 1 calc R
C12 C 0.1033(3) -0.3892(3) -0.2804(3) 0.0328(5) Uani 1 1 d .
H12 H 0.1725 -0.4428 -0.2554 0.039 Uiso 1 1 calc R
C13 C 0.0018(3) -0.4336(2) -0.4355(2) 0.0263(4) Uani 1 1 d .
C14 C -0.0948(3) -0.3448(3) -0.4620(2) 0.0318(5) Uani 1 1 d .
H14 H -0.1645 -0.3683 -0.5633 0.038 Uiso 1 1 calc R
C15 C -0.0875(3) -0.2225(3) -0.3388(2) 0.0302(5) Uani 1 1 d .
H15 H -0.1525 -0.1646 -0.3605 0.036 Uiso 1 1 calc R
Co1 Co 0.0000 0.0000 0.0000 0.02359(15) Uani 1 2 d S
N1 N 0.8123(2) 0.0739(2) 0.5212(2) 0.0292(4) Uani 1 1 d .
H1 H 0.8956 0.0644 0.5846 0.035 Uiso 1 1 calc R
N2 N 0.0078(2) -0.1818(2) -0.1896(2) 0.0275(4) Uani 1 1 d .
O1 O 0.8235(2) -0.1132(2) 0.32168(18) 0.0357(4) Uani 1 1 d .
O2 O 0.4536(2) 0.2403(2) 0.1795(3) 0.0576(6) Uani 1 1 d .
O3 O 0.24126(19) 0.01919(17) 0.15312(17) 0.0301(3) Uani 1 1 d .
O4 O -0.1507(2) -0.18780(18) 0.04102(17) 0.0313(3) Uani 1 1 d .

loop_
_atom_site_aniso_label
_atom_site_aniso_U_11
_atom_site_aniso_U_22
_atom_site_aniso_U_33
_atom_site_aniso_U_23
_atom_site_aniso_U_13
_atom_site_aniso_U_12
C1 0.0261(10) 0.0336(11) 0.0269(11) 0.0137(9) 0.0095(9) 0.0152(9)
C2 0.0282(11) 0.0360(11) 0.0231(10) 0.0085(9) 0.0042(8) 0.0152(9)
C3 0.0213(10) 0.0323(11) 0.0281(11) 0.0132(9) 0.0056(8) 0.0115(8)
C4 0.0282(11) 0.0375(12) 0.0242(11) 0.0092(9) 0.0053(9) 0.0189(10)
C5 0.0230(10) 0.0300(11) 0.0293(11) 0.0124(9) 0.0077(8) 0.0117(8)
C6 0.0255(10) 0.0298(10) 0.0278(11) 0.0133(9) 0.0094(9) 0.0121(9)
C7 0.0348(12) 0.0396(12) 0.0268(11) 0.0139(10) 0.0074(9) 0.0171(10)
C8 0.0458(14) 0.0410(13) 0.0289(12) 0.0071(10) 0.0111(11) 0.0181(11)
C9 0.0445(14) 0.0377(13) 0.0440(15) 0.0085(11) 0.0154(12) 0.0231(11)
C10 0.0314(11) 0.0389(12) 0.0383(13) 0.0136(10) 0.0087(10) 0.0197(10)
C11 0.0376(12) 0.0349(11) 0.0227(10) 0.0068(9) 0.0086(9) 0.0204(10)
C12 0.0385(12) 0.0333(11) 0.0271(11) 0.0079(9) 0.0111(9) 0.0227(10)
C13 0.0260(10) 0.0252(10) 0.0254(10) 0.0069(9) 0.0124(8) 0.0105(8)
C14 0.0363(11) 0.0344(11) 0.0215(10) 0.0062(9) 0.0092(9) 0.0191(10)
C15 0.0334(11) 0.0308(11) 0.0249(11) 0.0074(9) 0.0099(9) 0.0180(9)
Co1 0.0234(2) 0.0260(2) 0.0172(2) 0.00351(16) 0.00455(15) 0.01434(16)
N1 0.0281(9) 0.0374(10) 0.0247(9) 0.0143(8) 0.0063(7) 0.0195(8)
N2 0.0281(9) 0.0276(9) 0.0234(9) 0.0059(7) 0.0100(7) 0.0132(7)
O1 0.0381(9) 0.0451(9) 0.0283(8) 0.0128(7) 0.0109(7) 0.0280(8)
O2 0.0337(9) 0.0582(12) 0.0727(14) 0.0443(11) -0.0011(9) 0.0105(9)
O3 0.0250(7) 0.0327(8) 0.0265(8) 0.0076(6) 0.0034(6) 0.0156(6)
O4 0.0321(8) 0.0359(8) 0.0243(7) 0.0108(6) 0.0080(6) 0.0172(7)

loop_
_atom_type_symbol
_atom_type_description
_atom_type_scat_dispersion_real
_atom_type_scat_dispersion_imag
_atom_type_scat_source
C C 0.0033 0.0016 'International Tables Vol C Tables 4.2.6.8 and 6.1.1.4'
H H 0.0000 0.0000 'International Tables Vol C Tables 4.2.6.8 and 6.1.1.4'
N N 0.0061 0.0033 'International Tables Vol C Tables 4.2.6.8 and 6.1.1.4'
O O 0.0106 0.0060 'International Tables Vol C Tables 4.2.6.8 and 6.1.1.4'
Co Co 0.3494 0.9721 'International Tables Vol C Tables 4.2.6.8 and 6.1.1.4'

loop_
_geom_angle_atom_site_label_1
_geom_angle_atom_site_label_2
_geom_angle_atom_site_label_3
_geom_angle
_geom_angle_site_symmetry_1
_geom_angle_site_symmetry_3
O1 C1 N1 119.81(18) . .
O1 C1 C2 124.0(2) . .
N1 C1 C2 116.18(18) . .
C3 C2 C1 121.5(2) . .
C3 C2 H2 119.3 . .
C1 C2 H2 119.3 . .
C2 C3 C5 120.71(19) . .
C2 C3 C4 120.23(19) . .
C5 C3 C4 119.05(18) . .
O2 C4 O3 126.9(2) . .
O2 C4 C3 117.07(19) . .
O3 C4 C3 116.05(19) . .
C6 C5 C10 118.0(2) . .
C6 C5 C3 117.91(19) . .
C10 C5 C3 124.1(2) . .
N1 C6 C7 120.14(19) . .
N1 C6 C5 118.86(19) . .
C7 C6 C5 121.0(2) . .
C8 C7 C6 119.1(2) . .
C8 C7 H7 120.4 . .
C6 C7 H7 120.4 . .
C7 C8 C9 120.9(2) . .
C7 C8 H8 119.5 . .
C9 C8 H8 119.5 . .
C10 C9 C8 119.9(2) . .
C10 C9 H9 120.0 . .
C8 C9 H9 120.0 . .
C9 C10 C5 121.0(2) . .
C9 C10 H10 119.5 . .
C5 C10 H10 119.5 . .
N2 C11 C12 123.7(2) . .
N2 C11 H11 118.1 . .
C12 C11 H11 118.1 . .
C11 C12 C13 120.3(2) . .
C11 C12 H12 119.9 . .
C13 C12 H12 119.9 . .
C12 C13 C14 115.86(19) . .
C12 C13 C13 122.0(2) . 2_544
C14 C13 C13 122.1(2) . 2_544
C15 C14 C13 120.2(2) . .
C15 C14 H14 119.9 . .
C13 C14 H14 119.9 . .
N2 C15 C14 123.8(2) . .
N2 C15 H15 118.1 . .
C14 C15 H15 118.1 . .
O3 Co1 O3 180.00(9) . 2
O3 Co1 O4 90.84(6) . 2
O3 Co1 O4 89.16(6) 2 2
O3 Co1 O4 89.16(6) . .
O3 Co1 O4 90.84(6) 2 .
O4 Co1 O4 180.00(7) 2 .
O3 Co1 N2 90.34(6) . .
O3 Co1 N2 89.66(6) 2 .
O4 Co1 N2 93.65(6) 2 .
O4 Co1 N2 86.35(6) . .
O3 Co1 N2 89.66(6) . 2
O3 Co1 N2 90.34(6) 2 2
O4 Co1 N2 86.35(6) 2 2
O4 Co1 N2 93.65(6) . 2
N2 Co1 N2 180.00(10) . 2
C1 N1 C6 124.72(17) . .
C1 N1 H1 117.6 . .
C6 N1 H1 117.6 . .
C11 N2 C15 116.12(18) . .
C11 N2 Co1 121.33(14) . .
C15 N2 Co1 122.46(14) . .
C4 O3 Co1 129.60(14) . .
Co1 O4 H4A 118.1 . .
Co1 O4 H4B 99.1 . .
H4A O4 H4B 102.0 . .

loop_
_geom_bond_atom_site_label_1
_geom_bond_atom_site_label_2
_geom_bond_distance
_geom_bond_site_symmetry_2
C1 O1 1.255(3) .
C1 N1 1.356(3) .
C1 C2 1.438(3) .
C2 C3 1.350(3) .
C2 H2 0.9300 .
C3 C5 1.439(3) .
C3 C4 1.519(3) .
C4 O2 1.238(3) .
C4 O3 1.254(3) .
C5 C6 1.399(3) .
C5 C10 1.407(3) .
C6 N1 1.387(3) .
C6 C7 1.398(3) .
C7 C8 1.372(3) .
C7 H7 0.9300 .
C8 C9 1.392(4) .
C8 H8 0.9300 .
C9 C10 1.367(4) .
C9 H9 0.9300 .
C10 H10 0.9300 .
C11 N2 1.337(3) .
C11 C12 1.376(3) .
C11 H11 0.9300 .
C12 C13 1.390(3) .
C12 H12 0.9300 .
C13 C14 1.391(3) .
C13 C13 1.481(4) 2_544
C14 C15 1.374(3) .
C14 H14 0.9300 .
C15 N2 1.338(3) .
C15 H15 0.9300 .
Co1 O3 2.1014(14) .
Co1 O3 2.1014(14) 2
Co1 O4 2.1119(16) 2
Co1 O4 2.1119(16) .
Co1 N2 2.1553(17) .
Co1 N2 2.1553(17) 2
N1 H1 0.8600 .
O4 H4A 0.8568 .
O4 H4B 0.8530 .

loop_
_geom_hbond_atom_site_label_D
_geom_hbond_atom_site_label_H
_geom_hbond_atom_site_label_A
_geom_hbond_distance_DH
_geom_hbond_distance_HA
_geom_hbond_distance_DA
_geom_hbond_angle_DHA
_geom_hbond_site_symmetry_A
N1 H1 O1 0.86 2.13 2.885(2) 146.5 2_756
O4 H4B O2 0.85 1.83 2.662(2) 165.9 2
O4 H4A O1 0.86 1.86 2.711(2) 176.0 1_455

loop_
_geom_torsion_atom_site_label_1
_geom_torsion_atom_site_label_2
_geom_torsion_atom_site_label_3
_geom_torsion_atom_site_label_4
_geom_torsion
_geom_torsion_site_symmetry_1
_geom_torsion_site_symmetry_4
O1 C1 C2 C3 -174.3(2) . .
N1 C1 C2 C3 4.7(3) . .
C1 C2 C3 C5 -3.2(3) . .
C1 C2 C3 C4 175.61(19) . .
C2 C3 C4 O2 -104.4(3) . .
C5 C3 C4 O2 74.4(3) . .
C2 C3 C4 O3 76.3(3) . .
C5 C3 C4 O3 -104.9(2) . .
C2 C3 C5 C6 -0.6(3) . .
C4 C3 C5 C6 -179.37(19) . .
C2 C3 C5 C10 179.5(2) . .
C4 C3 C5 C10 0.7(3) . .
C10 C5 C6 N1 -177.48(19) . .
C3 C5 C6 N1 2.6(3) . .
C10 C5 C6 C7 1.5(3) . .
C3 C5 C6 C7 -178.4(2) . .
N1 C6 C7 C8 178.4(2) . .
C5 C6 C7 C8 -0.5(3) . .
C6 C7 C8 C9 -0.5(4) . .
C7 C8 C9 C10 0.5(4) . .
C8 C9 C10 C5 0.6(4) . .
C6 C5 C10 C9 -1.5(3) . .
C3 C5 C10 C9 178.4(2) . .
N2 C11 C12 C13 -0.8(4) . .
C11 C12 C13 C14 1.2(3) . .
C11 C12 C13 C13 -179.3(2) . 2_544
C12 C13 C14 C15 -0.5(3) . .
C13 C13 C14 C15 -180.0(2) 2_544 .
C13 C14 C15 N2 -0.7(4) . .
O1 C1 N1 C6 176.43(19) . .
C2 C1 N1 C6 -2.6(3) . .
C7 C6 N1 C1 -179.9(2) . .
C5 C6 N1 C1 -1.0(3) . .
C12 C11 N2 C15 -0.3(3) . .
C12 C11 N2 Co1 176.38(18) . .
C14 C15 N2 C11 1.1(3) . .
C14 C15 N2 Co1 -175.57(17) . .
O3 Co1 N2 C11 21.45(17) . .
O3 Co1 N2 C11 -158.55(17) 2 .
O4 Co1 N2 C11 112.31(17) 2 .
O4 Co1 N2 C11 -67.69(17) . .
N2 Co1 N2 C11 -45(100) 2 .
O3 Co1 N2 C15 -162.07(17) . .
O3 Co1 N2 C15 17.93(17) 2 .
O4 Co1 N2 C15 -71.20(17) 2 .
O4 Co1 N2 C15 108.80(17) . .
N2 Co1 N2 C15 132(100) 2 .
O2 C4 O3 Co1 -0.6(4) . .
C3 C4 O3 Co1 178.60(13) . .
O3 Co1 O3 C4 -119(100) 2 .
O4 Co1 O3 C4 8.83(18) 2 .
O4 Co1 O3 C4 -171.17(18) . .
N2 Co1 O3 C4 102.49(18) . .
N2 Co1 O3 C4 -77.51(18) 2 .
